data_7123323
loop_
_publ_author_name
'Smialkowski, Mathias'
'Siegmund, Daniel'
'Pellumbi, Kevinjeorjios'
'Hensgen, Lars'
'Antoni, Hendrik'
'Muhler, Martin'
'Apfel, Ulf-Peter'

_publ_section_title
;
 Seleno-Analogous of Pentlandite (Fe4.5Ni4.5S8-ySey, Y = 1-6): Tuning bulk
 Fe/Ni Sulphoselenides for Hydrogen Evolution
;
_journal_coden_ASTM CHCOFS
_journal_issue 60
_journal_name_full 'Chemical Communications'
_journal_page_first 8792
_journal_page_last 8795
_journal_paper_doi 10.1039/C9CC01842E
_journal_volume 55
_journal_year 2019
_chemical_formula_sum 'Fe15.46 Ni20.54 S32'
_chemical_formula_weight 3095.26
_chemical_name_common Pn
_space_group_crystal_system cubic
_space_group_IT_number 225
_space_group_name_Hall '-F 4 2 3'
_space_group_name_H-M_alt 'F m -3 m'
_symmetry_space_group_name_Hall '-F 4 2 3'
_symmetry_space_group_name_H-M 'F m -3 m'
_audit_creation_method SHELXL-2018/3
_audit_update_record
;
2019-02-08 deposited with the CCDC.    2019-04-23 downloaded from the CCDC.
;
_cell_angle_alpha 90
_cell_angle_beta 90
_cell_angle_gamma 90
_cell_formula_units_Z 1
_cell_length_a 10.1109(12)
_cell_length_b 10.1109(12)
_cell_length_c 10.1109(12)
_cell_measurement_reflns_used 819
_cell_measurement_temperature 173(2)
_cell_measurement_theta_max 56.3
_cell_measurement_theta_min 3.8
_cell_volume 1033.6(2)
_computing_cell_refinement 'STOE X-RED 1.22'
_computing_data_collection 'STOE X-AREA'
_computing_data_reduction 'STOE X-RED 1.22'
_computing_structure_refinement 'SHELXL-2018/3 (Sheldrick, 2018)'
_computing_structure_solution 'SHELXS (Sheldrick)'
_diffrn_ambient_temperature 173(2)
_diffrn_measured_fraction_theta_full 0.972
_diffrn_measured_fraction_theta_max 0.972
_diffrn_measurement_device_type 'STOE IPDS'
_diffrn_radiation_type MoK\a
_diffrn_radiation_wavelength 0.71073
_diffrn_reflns_av_R_equivalents 0.0510
_diffrn_reflns_av_unetI/netI 0.0150
_diffrn_reflns_Laue_measured_fraction_full 0.972
_diffrn_reflns_Laue_measured_fraction_max 0.972
_diffrn_reflns_limit_h_max 12
_diffrn_reflns_limit_h_min -12
_diffrn_reflns_limit_k_max 12
_diffrn_reflns_limit_k_min -12
_diffrn_reflns_limit_l_max 12
_diffrn_reflns_limit_l_min -12
_diffrn_reflns_number 1829
_diffrn_reflns_point_group_measured_fraction_full 0.972
_diffrn_reflns_point_group_measured_fraction_max 0.972
_diffrn_reflns_theta_full 24.946
_diffrn_reflns_theta_max 24.946
_diffrn_reflns_theta_min 3.490
_exptl_absorpt_coefficient_mu 15.948
_exptl_absorpt_correction_T_max 0.1659
_exptl_absorpt_correction_T_min 0.1073
_exptl_absorpt_correction_type numerical
_exptl_absorpt_process_details 'X-Shape (STOE)'
_exptl_crystal_colour gold
_exptl_crystal_density_diffrn 4.973
_exptl_crystal_description plate
_exptl_crystal_F_000 1489
_exptl_crystal_size_max 0.090
_exptl_crystal_size_mid 0.080
_exptl_crystal_size_min 0.012
_refine_diff_density_max 0.336
_refine_diff_density_min -0.378
_refine_diff_density_rms 0.088
_refine_ls_extinction_method none
_refine_ls_goodness_of_fit_ref 1.255
_refine_ls_hydrogen_treatment undef
_refine_ls_matrix_type full
_refine_ls_number_parameters 11
_refine_ls_number_reflns 69
_refine_ls_number_restraints 0
_refine_ls_restrained_S_all 1.255
_refine_ls_R_factor_all 0.0136
_refine_ls_R_factor_gt 0.0136
_refine_ls_shift/su_max 0.000
_refine_ls_shift/su_mean 0.000
_refine_ls_structure_factor_coef Fsqd
_refine_ls_weighting_details 'w=1/[\s^2^(Fo^2^)+(0.0191P)^2^+4.7843P] where P=(Fo^2^+2Fc^2^)/3'
_refine_ls_weighting_scheme calc
_refine_ls_wR_factor_gt 0.0365
_refine_ls_wR_factor_ref 0.0365
_reflns_Friedel_coverage 0.000
_reflns_number_gt 69
_reflns_number_total 69
_reflns_threshold_expression 'I > 2\s(I)'
_cod_data_source_file c9cc01842e2.cif
_cod_data_source_block shelx
_cod_depositor_comments
;
 Updated bibliographic information.

 Antanas Vaitkus,
 2021-04-22
;
_cod_original_cell_volume 1033.6(4)
_cod_original_formula_sum Fe15.46Ni20.54S32
_cod_database_code 7123323
_shelx_shelxl_version_number 2018/3
_shelx_space_group_comment
;
The symmetry employed for this shelxl refinement is uniquely defined
by the following loop, which should always be used as a source of
symmetry information in preference to the above space-group names.
They are only intended as comments.
;
_shelx_estimated_absorpt_t_min 0.328
_shelx_estimated_absorpt_t_max 0.832

loop_
_space_group_symop_operation_xyz
'x, y, z'
'-x, -y, z'
'-x, y, -z'
'x, -y, -z'
'z, x, y'
'z, -x, -y'
'-z, -x, y'
'-z, x, -y'
'y, z, x'
'-y, z, -x'
'y, -z, -x'
'-y, -z, x'
'y, x, -z'
'-y, -x, -z'
'y, -x, z'
'-y, x, z'
'x, z, -y'
'-x, z, y'
'-x, -z, -y'
'x, -z, y'
'z, y, -x'
'z, -y, x'
'-z, y, x'
'-z, -y, -x'
'x, y+1/2, z+1/2'
'-x, -y+1/2, z+1/2'
'-x, y+1/2, -z+1/2'
'x, -y+1/2, -z+1/2'
'z, x+1/2, y+1/2'
'z, -x+1/2, -y+1/2'
'-z, -x+1/2, y+1/2'
'-z, x+1/2, -y+1/2'
'y, z+1/2, x+1/2'
'-y, z+1/2, -x+1/2'
'y, -z+1/2, -x+1/2'
'-y, -z+1/2, x+1/2'
'y, x+1/2, -z+1/2'
'-y, -x+1/2, -z+1/2'
'y, -x+1/2, z+1/2'
'-y, x+1/2, z+1/2'
'x, z+1/2, -y+1/2'
'-x, z+1/2, y+1/2'
'-x, -z+1/2, -y+1/2'
'x, -z+1/2, y+1/2'
'z, y+1/2, -x+1/2'
'z, -y+1/2, x+1/2'
'-z, y+1/2, x+1/2'
'-z, -y+1/2, -x+1/2'
'x+1/2, y, z+1/2'
'-x+1/2, -y, z+1/2'
'-x+1/2, y, -z+1/2'
'x+1/2, -y, -z+1/2'
'z+1/2, x, y+1/2'
'z+1/2, -x, -y+1/2'
'-z+1/2, -x, y+1/2'
'-z+1/2, x, -y+1/2'
'y+1/2, z, x+1/2'
'-y+1/2, z, -x+1/2'
'y+1/2, -z, -x+1/2'
'-y+1/2, -z, x+1/2'
'y+1/2, x, -z+1/2'
'-y+1/2, -x, -z+1/2'
'y+1/2, -x, z+1/2'
'-y+1/2, x, z+1/2'
'x+1/2, z, -y+1/2'
'-x+1/2, z, y+1/2'
'-x+1/2, -z, -y+1/2'
'x+1/2, -z, y+1/2'
'z+1/2, y, -x+1/2'
'z+1/2, -y, x+1/2'
'-z+1/2, y, x+1/2'
'-z+1/2, -y, -x+1/2'
'x+1/2, y+1/2, z'
'-x+1/2, -y+1/2, z'
'-x+1/2, y+1/2, -z'
'x+1/2, -y+1/2, -z'
'z+1/2, x+1/2, y'
'z+1/2, -x+1/2, -y'
'-z+1/2, -x+1/2, y'
'-z+1/2, x+1/2, -y'
'y+1/2, z+1/2, x'
'-y+1/2, z+1/2, -x'
'y+1/2, -z+1/2, -x'
'-y+1/2, -z+1/2, x'
'y+1/2, x+1/2, -z'
'-y+1/2, -x+1/2, -z'
'y+1/2, -x+1/2, z'
'-y+1/2, x+1/2, z'
'x+1/2, z+1/2, -y'
'-x+1/2, z+1/2, y'
'-x+1/2, -z+1/2, -y'
'x+1/2, -z+1/2, y'
'z+1/2, y+1/2, -x'
'z+1/2, -y+1/2, x'
'-z+1/2, y+1/2, x'
'-z+1/2, -y+1/2, -x'
'-x, -y, -z'
'x, y, -z'
'x, -y, z'
'-x, y, z'
'-z, -x, -y'
'-z, x, y'
'z, x, -y'
'z, -x, y'
'-y, -z, -x'
'y, -z, x'
'-y, z, x'
'y, z, -x'
'-y, -x, z'
'y, x, z'
'-y, x, -z'
'y, -x, -z'
'-x, -z, y'
'x, -z, -y'
'x, z, y'
'-x, z, -y'
'-z, -y, x'
'-z, y, -x'
'z, -y, -x'
'z, y, x'
'-x, -y+1/2, -z+1/2'
'x, y+1/2, -z+1/2'
'x, -y+1/2, z+1/2'
'-x, y+1/2, z+1/2'
'-z, -x+1/2, -y+1/2'
'-z, x+1/2, y+1/2'
'z, x+1/2, -y+1/2'
'z, -x+1/2, y+1/2'
'-y, -z+1/2, -x+1/2'
'y, -z+1/2, x+1/2'
'-y, z+1/2, x+1/2'
'y, z+1/2, -x+1/2'
'-y, -x+1/2, z+1/2'
'y, x+1/2, z+1/2'
'-y, x+1/2, -z+1/2'
'y, -x+1/2, -z+1/2'
'-x, -z+1/2, y+1/2'
'x, -z+1/2, -y+1/2'
'x, z+1/2, y+1/2'
'-x, z+1/2, -y+1/2'
'-z, -y+1/2, x+1/2'
'-z, y+1/2, -x+1/2'
'z, -y+1/2, -x+1/2'
'z, y+1/2, x+1/2'
'-x+1/2, -y, -z+1/2'
'x+1/2, y, -z+1/2'
'x+1/2, -y, z+1/2'
'-x+1/2, y, z+1/2'
'-z+1/2, -x, -y+1/2'
'-z+1/2, x, y+1/2'
'z+1/2, x, -y+1/2'
'z+1/2, -x, y+1/2'
'-y+1/2, -z, -x+1/2'
'y+1/2, -z, x+1/2'
'-y+1/2, z, x+1/2'
'y+1/2, z, -x+1/2'
'-y+1/2, -x, z+1/2'
'y+1/2, x, z+1/2'
'-y+1/2, x, -z+1/2'
'y+1/2, -x, -z+1/2'
'-x+1/2, -z, y+1/2'
'x+1/2, -z, -y+1/2'
'x+1/2, z, y+1/2'
'-x+1/2, z, -y+1/2'
'-z+1/2, -y, x+1/2'
'-z+1/2, y, -x+1/2'
'z+1/2, -y, -x+1/2'
'z+1/2, y, x+1/2'
'-x+1/2, -y+1/2, -z'
'x+1/2, y+1/2, -z'
'x+1/2, -y+1/2, z'
'-x+1/2, y+1/2, z'
'-z+1/2, -x+1/2, -y'
'-z+1/2, x+1/2, y'
'z+1/2, x+1/2, -y'
'z+1/2, -x+1/2, y'
'-y+1/2, -z+1/2, -x'
'y+1/2, -z+1/2, x'
'-y+1/2, z+1/2, x'
'y+1/2, z+1/2, -x'
'-y+1/2, -x+1/2, z'
'y+1/2, x+1/2, z'
'-y+1/2, x+1/2, -z'
'y+1/2, -x+1/2, -z'
'-x+1/2, -z+1/2, y'
'x+1/2, -z+1/2, -y'
'x+1/2, z+1/2, y'
'-x+1/2, z+1/2, -y'
'-z+1/2, -y+1/2, x'
'-z+1/2, y+1/2, -x'
'z+1/2, -y+1/2, -x'
'z+1/2, y+1/2, x'

loop_
_atom_site_label
_atom_site_type_symbol
_atom_site_fract_x
_atom_site_fract_y
_atom_site_fract_z
_atom_site_U_iso_or_equiv
_atom_site_adp_type
_atom_site_occupancy
_atom_site_site_symmetry_order
_atom_site_calc_flag
_atom_site_refinement_flags_posn
_atom_site_refinement_flags_adp
_atom_site_refinement_flags_occupancy
_atom_site_disorder_group
Fe1 Fe 0.000000 0.500000 0.500000 0.0075(7) Uani 0.20(12) 48 d S T P 1
Ni1 Ni 0.000000 0.500000 0.500000 0.0075(7) Uani 0.79(12) 48 d S T P 2
Fe2 Fe -0.12633(3) 0.12633(3) 0.37367(3) 0.0061(3) Uani 0.46(7) 6 d S T P 1
Ni2 Ni -0.12633(3) 0.12633(3) 0.37367(3) 0.0061(3) Uani 0.54(7) 6 d S T P 2
S1 S 0.000000 0.26055(13) 0.500000 0.0052(5) Uani 1 8 d S T P .
S2 S -0.250000 0.250000 0.250000 0.0066(6) Uani 1 24 d S T P .

loop_
_atom_site_aniso_label
_atom_site_aniso_U_11
_atom_site_aniso_U_22
_atom_site_aniso_U_33
_atom_site_aniso_U_23
_atom_site_aniso_U_13
_atom_site_aniso_U_12
Fe1 0.0075(7) 0.0075(7) 0.0075(7) 0.000 0.000 0.000
Ni1 0.0075(7) 0.0075(7) 0.0075(7) 0.000 0.000 0.000
Fe2 0.0061(3) 0.0061(3) 0.0061(3) -0.00036(11) 0.00036(11) -0.00036(11)
Ni2 0.0061(3) 0.0061(3) 0.0061(3) -0.00036(11) 0.00036(11) -0.00036(11)
S1 0.0058(5) 0.0039(7) 0.0058(5) 0.000 0.000 0.000
S2 0.0066(6) 0.0066(6) 0.0066(6) 0.000 0.000 0.000

loop_
_atom_type_symbol
_atom_type_description
_atom_type_scat_dispersion_real
_atom_type_scat_dispersion_imag
_atom_type_scat_source
S S 0.1246 0.1234 'International Tables Vol C Tables 4.2.6.8 and 6.1.1.4'
Fe Fe 0.3463 0.8444 'International Tables Vol C Tables 4.2.6.8 and 6.1.1.4'
Ni Ni 0.3393 1.1124 'International Tables Vol C Tables 4.2.6.8 and 6.1.1.4'

loop_
_geom_angle_atom_site_label_1
_geom_angle_atom_site_label_2
_geom_angle_atom_site_label_3
_geom_angle
_geom_angle_site_symmetry_1
_geom_angle_site_symmetry_3
S1 Fe1 S1 180.0 153_565 57_455
S1 Fe1 S1 90.0 153_565 97_566
S1 Fe1 S1 90.0 57_455 97_566
S1 Fe1 S1 90.0 153_565 77_455
S1 Fe1 S1 90.0 57_455 77_455
S1 Fe1 S1 90.0 97_566 77_455
S1 Fe1 S1 90.0 153_565 173_556
S1 Fe1 S1 90.0 57_455 173_556
S1 Fe1 S1 90.0 97_566 173_556
S1 Fe1 S1 180.0 77_455 173_556
S1 Fe1 S1 90.0 153_565 .
S1 Fe1 S1 90.0 57_455 .
S1 Fe1 S1 180.0 97_566 .
S1 Fe1 S1 90.0 77_455 .
S1 Fe1 S1 90.0 173_556 .
S1 Ni1 S1 180.0 153_565 57_455
S1 Ni1 S1 90.0 153_565 97_566
S1 Ni1 S1 90.0 57_455 97_566
S1 Ni1 S1 90.0 153_565 77_455
S1 Ni1 S1 90.0 57_455 77_455
S1 Ni1 S1 90.0 97_566 77_455
S1 Ni1 S1 90.0 153_565 173_556
S1 Ni1 S1 90.0 57_455 173_556
S1 Ni1 S1 90.0 97_566 173_556
S1 Ni1 S1 180.0 77_455 173_556
S1 Ni1 S1 90.0 153_565 .
S1 Ni1 S1 90.0 57_455 .
S1 Ni1 S1 180.0 97_566 .
S1 Ni1 S1 90.0 77_455 .
S1 Ni1 S1 90.0 173_556 .
S2 Fe2 S1 107.82(3) . .
S2 Fe2 S1 107.82(3) . 129
S1 Fe2 S1 111.07(3) . 129
S2 Fe2 S1 107.82(3) . 149
S1 Fe2 S1 111.07(3) . 149
S1 Fe2 S1 111.07(3) 129 149
S2 Fe2 Fe2 125.3 . 98_556
S1 Fe2 Fe2 55.573(16) . 98_556
S1 Fe2 Fe2 55.574(16) 129 98_556
S1 Fe2 Fe2 126.92(3) 149 98_556
S2 Fe2 Fe2 125.3 . 100
S1 Fe2 Fe2 55.573(16) . 100
S1 Fe2 Fe2 126.92(3) 129 100
S1 Fe2 Fe2 55.574(16) 149 100
Fe2 Fe2 Fe2 90.0 98_556 100
S2 Fe2 Fe2 125.3 . 99
S1 Fe2 Fe2 126.92(3) . 99
S1 Fe2 Fe2 55.574(16) 129 99
S1 Fe2 Fe2 55.574(16) 149 99
Fe2 Fe2 Fe2 90.0 98_556 99
Fe2 Fe2 Fe2 90.0 100 99
S2 Ni2 S1 107.82(3) . .
S2 Ni2 S1 107.82(3) . 129
S1 Ni2 S1 111.07(3) . 129
S2 Ni2 S1 107.82(3) . 149
S1 Ni2 S1 111.07(3) . 149
S1 Ni2 S1 111.07(3) 129 149
Fe2 S1 Fe2 68.85(3) . 100
Fe2 S1 Fe2 68.85(3) . 98_556
Fe2 S1 Fe2 106.17(6) 100 98_556
Fe2 S1 Fe2 106.17(6) . 3_556
Fe2 S1 Fe2 68.85(3) 100 3_556
Fe2 S1 Fe2 68.85(3) 98_556 3_556
Ni2 S1 Ni1 126.92(3) . .
Fe2 S1 Fe1 126.92(3) . .
Fe2 S1 Fe1 126.91(3) 100 .
Fe2 S1 Fe1 126.91(3) 98_556 .
Fe2 S1 Fe1 126.91(3) 3_556 .
Fe2 S2 Fe2 109.5 51_455 28
Fe2 S2 Fe2 109.5 51_455 74_455
Fe2 S2 Fe2 109.5 28 74_455
Fe2 S2 Fe2 109.5 51_455 .
Fe2 S2 Fe2 109.5 28 .
Fe2 S2 Fe2 109.5 74_455 .

loop_
_geom_bond_atom_site_label_1
_geom_bond_atom_site_label_2
_geom_bond_distance
_geom_bond_site_symmetry_2
Fe1 S1 2.4210(14) 153_565
Fe1 S1 2.4210(14) 57_455
Fe1 S1 2.4210(14) 97_566
Fe1 S1 2.4210(14) 77_455
Fe1 S1 2.4210(14) 173_556
Fe1 S1 2.4211(14) .
Ni1 S1 2.4210(14) 153_565
Ni1 S1 2.4210(14) 57_455
Ni1 S1 2.4210(14) 97_566
Ni1 S1 2.4210(14) 77_455
Ni1 S1 2.4210(14) 173_556
Ni1 S1 2.4211(14) .
Fe2 S2 2.1658(6) .
Fe2 S1 2.2594(8) .
Fe2 S1 2.2594(8) 129
Fe2 S1 2.2594(8) 149
Fe2 Fe2 2.5547(7) 98_556
Fe2 Fe2 2.5547(7) 100
Fe2 Fe2 2.5547(7) 99
Ni2 S2 2.1658(6) .
Ni2 S1 2.2594(8) .
Ni2 S1 2.2594(8) 129
Ni2 S1 2.2594(8) 149
